data_7105458
loop_
_publ_author_name
'Gaillard, Sylvain'
'Slawin, Alexandra M. Z.'
'Nolan, Steven P.'

_publ_section_title
;
 A N-heterocyclic carbene gold hydroxide complex: a golden synthon
;
_journal_issue 16
_journal_name_full 'Chemical Communications'
_journal_page_first 2742
_journal_paper_doi 10.1039/c0cc00018c
_journal_volume 46
_journal_year 2010
_chemical_formula_moiety 'C32 H43 Au N2 O4'
_chemical_formula_sum 'C32 H43 Au N2 O4'
_chemical_formula_weight 716.65
_chemical_name_systematic
;
?
;
_space_group_IT_number 2
_symmetry_cell_setting triclinic
_symmetry_space_group_name_Hall '-P 1'
_symmetry_space_group_name_H-M 'P -1'
_atom_sites_solution_hydrogens geom
_atom_sites_solution_primary direct
_atom_sites_solution_secondary difmap
_audit_creation_method SHELXL-97
_cell_angle_alpha 79.63(3)
_cell_angle_beta 89.03(3)
_cell_angle_gamma 66.719(16)
_cell_formula_units_Z 2
_cell_length_a 9.218(3)
_cell_length_b 10.0459(15)
_cell_length_c 18.472(6)
_cell_measurement_reflns_used 5599
_cell_measurement_temperature 293(2)
_cell_measurement_theta_max 28.6036
_cell_measurement_theta_min 2.2458
_cell_volume 1542.8(8)
_computing_cell_refinement 'CrystalClear (Rigaku Corp., 2004)'
_computing_data_collection 'CrystalClear (Rigaku Corp., 2004)'
_computing_data_reduction 'CrystalClear (Rigaku Corp., 2004)'
_computing_molecular_graphics 'Bruker SHELXTL'
_computing_publication_material 'Bruker SHELXTL'
_computing_structure_refinement 'SHELXL-97 (Sheldrick, 1997)'
_computing_structure_solution 'SHELXS-97 (Sheldrick, 1990)'
_diffrn_ambient_temperature 293(2)
_diffrn_measured_fraction_theta_full 0.974
_diffrn_measured_fraction_theta_max 0.965
_diffrn_measurement_device_type CCD
_diffrn_measurement_method '\w and \f scans'
_diffrn_radiation_monochromator confocal
_diffrn_radiation_source 'rotating anode'
_diffrn_radiation_type MoK\a
_diffrn_radiation_wavelength 0.71073
_diffrn_reflns_av_R_equivalents 0.0773
_diffrn_reflns_av_sigmaI/netI 0.1455
_diffrn_reflns_limit_h_max 8
_diffrn_reflns_limit_h_min -11
_diffrn_reflns_limit_k_max 11
_diffrn_reflns_limit_k_min -11
_diffrn_reflns_limit_l_max 22
_diffrn_reflns_limit_l_min -19
_diffrn_reflns_number 9756
_diffrn_reflns_theta_full 25.00
_diffrn_reflns_theta_max 25.35
_diffrn_reflns_theta_min 2.25
_exptl_absorpt_coefficient_mu 4.804
_exptl_absorpt_correction_T_max 1.0000
_exptl_absorpt_correction_T_min 0.4665
_exptl_absorpt_correction_type multi-scan
_exptl_absorpt_process_details 'Jacobson, R. (1998) Private communication'
_exptl_crystal_colour colourless
_exptl_crystal_density_diffrn 1.543
_exptl_crystal_density_method 'not measured'
_exptl_crystal_description prism
_exptl_crystal_F_000 720
_exptl_crystal_size_max 0.180
_exptl_crystal_size_mid 0.150
_exptl_crystal_size_min 0.030
_refine_diff_density_max 2.066
_refine_diff_density_min -3.372
_refine_diff_density_rms 0.276
_refine_ls_extinction_method none
_refine_ls_goodness_of_fit_ref 1.075
_refine_ls_hydrogen_treatment constr
_refine_ls_matrix_type full
_refine_ls_number_parameters 355
_refine_ls_number_reflns 5448
_refine_ls_number_restraints 30
_refine_ls_restrained_S_all 1.073
_refine_ls_R_factor_all 0.0763
_refine_ls_R_factor_gt 0.0640
_refine_ls_shift/su_max 0.124
_refine_ls_shift/su_mean 0.004
_refine_ls_structure_factor_coef Fsqd
_refine_ls_weighting_details 'calc w=1/[\s^2^(Fo^2^)+(0.0813P)^2^+0.0000P] where P=(Fo^2^+2Fc^2^)/3'
_refine_ls_weighting_scheme calc
_refine_ls_wR_factor_gt 0.1561
_refine_ls_wR_factor_ref 0.1832
_reflns_number_gt 4623
_reflns_number_total 5448
_reflns_threshold_expression >2sigma(I)
_cod_data_source_file c0cc00018c.txt
_cod_data_source_block snsg24
_cod_depositor_comments
;
The following automatic conversions were performed:
'_symmetry_cell_setting' value 'Triclinic' changed to 'triclinic'
according to '/home/saulius/struct/CIF-dictionaries/cif_core.dic'
dictionary named 'cif_core.dic' version 2.4.1 from 2010-06-29.

Automatic conversion script
Id: cif_fix_enum 1527 2010-12-29 10:47:43Z saulius 
;
_cod_original_cell_volume 1542.9(7)
_cod_original_sg_symbol_H-M P-1
_cod_database_code 7105458

loop_
_symmetry_equiv_pos_as_xyz
'x, y, z'
'-x, -y, -z'

loop_
_atom_site_label
_atom_site_type_symbol
_atom_site_fract_x
_atom_site_fract_y
_atom_site_fract_z
_atom_site_U_iso_or_equiv
_atom_site_adp_type
_atom_site_occupancy
_atom_site_symmetry_multiplicity
_atom_site_calc_flag
_atom_site_refinement_flags
_atom_site_disorder_assembly
_atom_site_disorder_group
Au1 Au 0.06363(3) 0.21087(2) 0.273162(13) 0.02070(9) Uani 1 1 d . . .
C1 C 0.0391(8) 0.0367(7) 0.2440(4) 0.0212(18) Uani 1 1 d . . .
N2 N 0.0563(6) 0.0070(5) 0.1765(3) 0.0159(15) Uani 1 1 d . . .
C3 C 0.0155(8) -0.1081(7) 0.1716(4) 0.0251(19) Uani 1 1 d . . .
H3A H 0.0213 -0.1482 0.1295 0.030 Uiso 1 1 calc R . .
C4 C -0.0337(8) -0.1551(7) 0.2359(4) 0.0207(18) Uani 1 1 d . . .
H4A H -0.0689 -0.2309 0.2478 0.025 Uiso 1 1 calc R . .
N5 N -0.0193(6) -0.0611(5) 0.2815(3) 0.0122(7) Uani 1 1 d U . .
C6 C 0.1177(7) 0.0789(6) 0.1171(4) 0.0150(7) Uani 1 1 d U . .
C7 C 0.2799(9) 0.0387(7) 0.1135(4) 0.0244(19) Uani 1 1 d . . .
C8 C 0.3298(10) 0.1081(8) 0.0508(4) 0.033(2) Uani 1 1 d . . .
H8A H 0.4373 0.0827 0.0449 0.040 Uiso 1 1 calc R . .
C9 C 0.2223(9) 0.2119(7) -0.0013(4) 0.030(2) Uani 1 1 d . . .
H9A H 0.2584 0.2550 -0.0425 0.036 Uiso 1 1 calc R . .
C10 C 0.0618(10) 0.2555(8) 0.0050(4) 0.033(2) Uani 1 1 d . . .
H10A H -0.0090 0.3243 -0.0323 0.039 Uiso 1 1 calc R . .
C11 C 0.0070(9) 0.1958(7) 0.0673(4) 0.026(2) Uani 1 1 d . . .
C12 C 0.3969(9) -0.0745(8) 0.1727(5) 0.034(2) Uani 1 1 d . . .
H12A H 0.3466 -0.0650 0.2197 0.041 Uiso 1 1 calc R . .
C13 C 0.4388(9) -0.2340(7) 0.1615(5) 0.033(2) Uani 1 1 d . . .
H13A H 0.3434 -0.2496 0.1570 0.050 Uiso 1 1 calc R . .
H13B H 0.5039 -0.3022 0.2031 0.050 Uiso 1 1 calc R . .
H13C H 0.4951 -0.2492 0.1175 0.050 Uiso 1 1 calc R . .
C14 C 0.5477(10) -0.0509(8) 0.1797(5) 0.040(2) Uani 1 1 d . . .
H14A H 0.5225 0.0475 0.1876 0.060 Uiso 1 1 calc R . .
H14B H 0.6028 -0.0644 0.1352 0.060 Uiso 1 1 calc R . .
H14C H 0.6137 -0.1207 0.2206 0.060 Uiso 1 1 calc R . .
C15 C -0.1716(9) 0.2535(7) 0.0766(4) 0.026(2) Uani 1 1 d . . .
H15A H -0.1876 0.2014 0.1243 0.032 Uiso 1 1 calc R . .
C16 C -0.2620(9) 0.2217(8) 0.0168(5) 0.034(2) Uani 1 1 d . . .
H16A H -0.2179 0.1178 0.0164 0.051 Uiso 1 1 calc R . .
H16B H -0.2527 0.2747 -0.0306 0.051 Uiso 1 1 calc R . .
H16C H -0.3716 0.2529 0.0273 0.051 Uiso 1 1 calc R . .
C17 C -0.2367(10) 0.4150(8) 0.0797(5) 0.0358(7) Uani 1 1 d U . .
H17A H -0.1790 0.4307 0.1177 0.054 Uiso 1 1 calc R . .
H17B H -0.3464 0.4477 0.0901 0.054 Uiso 1 1 calc R . .
H17C H -0.2263 0.4698 0.0331 0.054 Uiso 1 1 calc R . .
C18 C -0.0399(7) -0.0856(6) 0.3615(4) 0.0135(7) Uani 1 1 d U . .
C19 C 0.0917(9) -0.1924(7) 0.4048(4) 0.023(2) Uani 1 1 d . . .
C20 C 0.0703(8) -0.2185(7) 0.4824(4) 0.0232(7) Uani 1 1 d U . .
H20A H 0.1521 -0.2887 0.5147 0.028 Uiso 1 1 calc R . .
C21 C -0.0753(9) -0.1370(7) 0.5090(4) 0.027(2) Uani 1 1 d . . .
H21A H -0.0869 -0.1492 0.5596 0.033 Uiso 1 1 calc R . .
C22 C -0.1985(9) -0.0415(7) 0.4630(4) 0.0257(19) Uani 1 1 d . . .
H22A H -0.2955 0.0024 0.4829 0.031 Uiso 1 1 calc R . .
C23 C -0.1885(8) -0.0049(7) 0.3874(4) 0.0212(19) Uani 1 1 d . . .
C24 C 0.2494(8) -0.2706(7) 0.3744(4) 0.026(2) Uani 1 1 d . . .
H24A H 0.2312 -0.2620 0.3214 0.031 Uiso 1 1 calc R . .
C25 C 0.3242(10) -0.4339(7) 0.4081(5) 0.041(3) Uani 1 1 d . . .
H25A H 0.2520 -0.4786 0.4011 0.061 Uiso 1 1 calc R . .
H25B H 0.3478 -0.4458 0.4599 0.061 Uiso 1 1 calc R . .
H25C H 0.4201 -0.4804 0.3846 0.061 Uiso 1 1 calc R . .
C26 C 0.3596(10) -0.1918(9) 0.3845(5) 0.044(3) Uani 1 1 d . . .
H26A H 0.3084 -0.0893 0.3624 0.065 Uiso 1 1 calc R . .
H26B H 0.4565 -0.2361 0.3613 0.065 Uiso 1 1 calc R . .
H26C H 0.3823 -0.2011 0.4362 0.065 Uiso 1 1 calc R . .
C27 C -0.3241(8) 0.1065(7) 0.3364(4) 0.0259(19) Uani 1 1 d . . .
H27A H -0.3003 0.0914 0.2858 0.031 Uiso 1 1 calc R . .
C28 C -0.4808(10) 0.0888(11) 0.3537(6) 0.056(3) Uani 1 1 d . . .
H28A H -0.4691 -0.0088 0.3497 0.084 Uiso 1 1 calc R . .
H28B H -0.5639 0.1600 0.3193 0.084 Uiso 1 1 calc R . .
H28C H -0.5068 0.1043 0.4029 0.084 Uiso 1 1 calc R . .
C29 C -0.3426(11) 0.2628(9) 0.3409(5) 0.044(3) Uani 1 1 d . . .
H29A H -0.2456 0.2737 0.3289 0.066 Uiso 1 1 calc R . .
H29B H -0.3670 0.2799 0.3900 0.066 Uiso 1 1 calc R . .
H29C H -0.4267 0.3329 0.3067 0.066 Uiso 1 1 calc R . .
C30 C 0.0884(8) 0.4043(7) 0.2932(4) 0.0191(18) Uani 1 1 d . . .
H30A H 0.1738 0.3760 0.3311 0.023 Uiso 1 1 calc R . .
C31 C 0.1425(10) 0.4535(8) 0.2183(5) 0.033(2) Uani 1 1 d . . .
O31 O 0.0642(8) 0.5500(6) 0.1683(3) 0.0490(19) Uani 1 1 d . . .
O32 O 0.3000(7) 0.3800(5) 0.2152(3) 0.0349(16) Uani 1 1 d . . .
C32 C 0.3609(13) 0.4025(10) 0.1434(5) 0.056(3) Uani 1 1 d . . .
H32A H 0.2866 0.4082 0.1060 0.084 Uiso 1 1 calc R . .
H32B H 0.4599 0.3216 0.1408 0.084 Uiso 1 1 calc R . .
H32C H 0.3767 0.4928 0.1357 0.084 Uiso 1 1 calc R . .
C33 C -0.0526(9) 0.5038(7) 0.3162(4) 0.029(2) Uani 1 1 d . . .
O33 O -0.1733(7) 0.5861(5) 0.2794(4) 0.0359(17) Uani 1 1 d . . .
O34 O -0.0384(7) 0.4958(6) 0.3907(3) 0.0364(16) Uani 1 1 d . . .
C34 C -0.1752(11) 0.5896(9) 0.4224(5) 0.044(3) Uani 1 1 d . . .
H34A H -0.1989 0.6908 0.4009 0.066 Uiso 1 1 calc R . .
H34B H -0.1547 0.5744 0.4747 0.066 Uiso 1 1 calc R . .
H34C H -0.2637 0.5663 0.4129 0.066 Uiso 1 1 calc R . .

loop_
_atom_site_aniso_label
_atom_site_aniso_U_11
_atom_site_aniso_U_22
_atom_site_aniso_U_33
_atom_site_aniso_U_23
_atom_site_aniso_U_13
_atom_site_aniso_U_12
Au1 0.02988(17) 0.01870(15) 0.01522(17) -0.00426(12) 0.00063(13) -0.01097(12)
C1 0.042(4) 0.015(3) 0.017(4) 0.000(3) -0.003(3) -0.023(2)
N2 0.019(3) 0.007(2) 0.017(3) 0.001(2) 0.000(2) -0.0008(19)
C3 0.023(3) 0.029(3) 0.029(4) -0.021(3) 0.004(3) -0.010(3)
C4 0.028(3) 0.014(3) 0.026(4) -0.008(3) 0.000(3) -0.013(2)
N5 0.0134(9) 0.0109(8) 0.0125(9) -0.0030(7) 0.0005(7) -0.0046(6)
C6 0.0156(9) 0.0144(9) 0.0151(9) -0.0027(7) 0.0010(7) -0.0061(6)
C7 0.044(4) 0.011(3) 0.027(4) -0.009(3) 0.009(3) -0.018(3)
C8 0.039(4) 0.043(4) 0.028(4) -0.008(3) 0.015(3) -0.028(3)
C9 0.047(4) 0.025(3) 0.028(4) -0.013(3) 0.019(4) -0.021(3)
C10 0.047(5) 0.037(4) 0.013(4) -0.007(3) -0.006(4) -0.015(3)
C11 0.034(4) 0.020(3) 0.027(4) -0.014(3) 0.005(3) -0.010(3)
C12 0.033(4) 0.049(4) 0.021(4) -0.010(3) -0.001(3) -0.016(3)
C13 0.032(4) 0.008(3) 0.051(5) -0.011(3) -0.008(4) 0.003(3)
C14 0.038(4) 0.015(3) 0.067(6) -0.015(4) 0.000(4) -0.008(3)
C15 0.031(4) 0.017(3) 0.026(4) -0.004(3) -0.001(3) -0.004(3)
C16 0.030(4) 0.019(3) 0.043(5) -0.013(3) -0.007(4) 0.003(3)
C17 0.0360(9) 0.0353(9) 0.0361(10) -0.0064(7) 0.0026(7) -0.0145(6)
C18 0.0139(9) 0.0131(9) 0.0133(9) -0.0029(7) 0.0005(7) -0.0049(6)
C19 0.023(4) 0.011(3) 0.021(4) -0.003(3) -0.005(3) 0.009(3)
C20 0.0232(9) 0.0227(9) 0.0227(10) -0.0044(7) 0.0015(7) -0.0081(6)
C21 0.052(5) 0.016(3) 0.015(4) -0.011(3) 0.000(3) -0.011(3)
C22 0.041(4) 0.016(3) 0.031(4) -0.011(3) 0.011(3) -0.020(3)
C23 0.011(3) 0.027(3) 0.022(4) -0.010(3) 0.003(3) -0.002(3)
C24 0.021(4) 0.017(3) 0.027(4) -0.010(3) -0.001(3) 0.007(3)
C25 0.040(5) 0.014(3) 0.061(6) -0.005(4) -0.006(5) -0.003(3)
C26 0.036(5) 0.052(5) 0.038(5) -0.002(4) -0.004(4) -0.015(4)
C27 0.024(4) 0.029(3) 0.027(4) -0.007(3) 0.001(3) -0.012(3)
C28 0.030(5) 0.085(6) 0.048(6) 0.005(5) 0.009(5) -0.025(4)
C29 0.045(5) 0.044(5) 0.035(5) 0.001(4) -0.011(4) -0.012(4)
C30 0.023(3) 0.013(3) 0.027(4) -0.008(3) 0.000(3) -0.012(2)
C31 0.049(4) 0.025(3) 0.036(5) -0.017(3) 0.006(4) -0.023(3)
O31 0.083(4) 0.035(3) 0.027(4) 0.010(3) -0.007(3) -0.028(3)
O32 0.044(3) 0.020(2) 0.038(3) 0.002(2) 0.011(3) -0.015(2)
C32 0.069(6) 0.060(6) 0.038(5) -0.021(4) 0.030(5) -0.020(5)
C33 0.041(4) 0.024(3) 0.027(4) -0.011(3) 0.018(3) -0.017(3)
O33 0.034(3) 0.011(2) 0.049(4) 0.010(2) -0.009(3) 0.000(2)
O34 0.045(3) 0.053(3) 0.019(3) -0.013(2) 0.006(2) -0.024(2)
C34 0.053(5) 0.042(4) 0.045(5) -0.011(4) 0.024(4) -0.025(4)

loop_
_atom_type_symbol
_atom_type_description
_atom_type_scat_dispersion_real
_atom_type_scat_dispersion_imag
_atom_type_scat_source
C C 0.0033 0.0016 'International Tables Vol C Tables 4.2.6.8 and 6.1.1.4'
H H 0.0000 0.0000 'International Tables Vol C Tables 4.2.6.8 and 6.1.1.4'
N N 0.0061 0.0033 'International Tables Vol C Tables 4.2.6.8 and 6.1.1.4'
O O 0.0106 0.0060 'International Tables Vol C Tables 4.2.6.8 and 6.1.1.4'
Au Au -2.0133 8.8022 'International Tables Vol C Tables 4.2.6.8 and 6.1.1.4'

loop_
_geom_angle_atom_site_label_1
_geom_angle_atom_site_label_2
_geom_angle_atom_site_label_3
_geom_angle
_geom_angle_site_symmetry_1
_geom_angle_site_symmetry_3
_geom_angle_publ_flag
C1 Au1 C30 174.6(3) . . ?
N2 C1 N5 104.5(6) . . ?
N2 C1 Au1 124.2(5) . . ?
N5 C1 Au1 130.6(5) . . ?
C1 N2 C3 110.7(6) . . ?
C1 N2 C6 125.3(6) . . ?
C3 N2 C6 123.9(6) . . ?
C4 C3 N2 110.5(6) . . ?
C4 C3 H3A 124.7 . . ?
N2 C3 H3A 124.7 . . ?
C3 C4 N5 103.0(6) . . ?
C3 C4 H4A 128.5 . . ?
N5 C4 H4A 128.5 . . ?
C1 N5 C4 111.2(6) . . ?
C1 N5 C18 125.7(6) . . ?
C4 N5 C18 122.3(5) . . ?
C7 C6 C11 122.7(7) . . ?
C7 C6 N2 120.3(5) . . ?
C11 C6 N2 116.8(6) . . ?
C6 C7 C8 116.3(6) . . ?
C6 C7 C12 122.1(7) . . ?
C8 C7 C12 121.6(7) . . ?
C9 C8 C7 120.6(8) . . ?
C9 C8 H8A 119.7 . . ?
C7 C8 H8A 119.7 . . ?
C8 C9 C10 122.3(8) . . ?
C8 C9 H9A 118.9 . . ?
C10 C9 H9A 118.9 . . ?
C9 C10 C11 119.2(7) . . ?
C9 C10 H10A 120.4 . . ?
C11 C10 H10A 120.4 . . ?
C10 C11 C6 118.0(7) . . ?
C10 C11 C15 118.9(6) . . ?
C6 C11 C15 123.0(7) . . ?
C7 C12 C14 113.1(7) . . ?
C7 C12 C13 112.4(7) . . ?
C14 C12 C13 109.1(6) . . ?
C7 C12 H12A 107.3 . . ?
C14 C12 H12A 107.3 . . ?
C13 C12 H12A 107.3 . . ?
C12 C13 H13A 109.5 . . ?
C12 C13 H13B 109.5 . . ?
H13A C13 H13B 109.5 . . ?
C12 C13 H13C 109.5 . . ?
H13A C13 H13C 109.5 . . ?
H13B C13 H13C 109.5 . . ?
C12 C14 H14A 109.5 . . ?
C12 C14 H14B 109.5 . . ?
H14A C14 H14B 109.5 . . ?
C12 C14 H14C 109.5 . . ?
H14A C14 H14C 109.5 . . ?
H14B C14 H14C 109.5 . . ?
C17 C15 C11 110.3(7) . . ?
C17 C15 C16 111.6(6) . . ?
C11 C15 C16 112.8(6) . . ?
C17 C15 H15A 107.3 . . ?
C11 C15 H15A 107.3 . . ?
C16 C15 H15A 107.3 . . ?
C15 C16 H16A 109.5 . . ?
C15 C16 H16B 109.5 . . ?
H16A C16 H16B 109.5 . . ?
C15 C16 H16C 109.5 . . ?
H16A C16 H16C 109.5 . . ?
H16B C16 H16C 109.5 . . ?
C15 C17 H17A 109.5 . . ?
C15 C17 H17B 109.5 . . ?
H17A C17 H17B 109.5 . . ?
C15 C17 H17C 109.5 . . ?
H17A C17 H17C 109.5 . . ?
H17B C17 H17C 109.5 . . ?
C19 C18 C23 126.0(6) . . ?
C19 C18 N5 115.4(5) . . ?
C23 C18 N5 118.6(5) . . ?
C18 C19 C20 115.3(6) . . ?
C18 C19 C24 123.7(7) . . ?
C20 C19 C24 121.0(6) . . ?
C21 C20 C19 119.2(6) . . ?
C21 C20 H20A 120.4 . . ?
C19 C20 H20A 120.4 . . ?
C22 C21 C20 121.5(7) . . ?
C22 C21 H21A 119.2 . . ?
C20 C21 H21A 119.2 . . ?
C21 C22 C23 123.5(7) . . ?
C21 C22 H22A 118.2 . . ?
C23 C22 H22A 118.2 . . ?
C22 C23 C18 114.1(6) . . ?
C22 C23 C27 123.6(6) . . ?
C18 C23 C27 122.2(6) . . ?
C19 C24 C25 112.4(7) . . ?
C19 C24 C26 109.5(6) . . ?
C25 C24 C26 112.0(6) . . ?
C19 C24 H24A 107.6 . . ?
C25 C24 H24A 107.6 . . ?
C26 C24 H24A 107.6 . . ?
C24 C25 H25A 109.5 . . ?
C24 C25 H25B 109.5 . . ?
H25A C25 H25B 109.5 . . ?
C24 C25 H25C 109.5 . . ?
H25A C25 H25C 109.5 . . ?
H25B C25 H25C 109.5 . . ?
C24 C26 H26A 109.5 . . ?
C24 C26 H26B 109.5 . . ?
H26A C26 H26B 109.5 . . ?
C24 C26 H26C 109.5 . . ?
H26A C26 H26C 109.5 . . ?
H26B C26 H26C 109.5 . . ?
C23 C27 C29 110.2(7) . . ?
C23 C27 C28 111.9(7) . . ?
C29 C27 C28 109.9(7) . . ?
C23 C27 H27A 108.2 . . ?
C29 C27 H27A 108.2 . . ?
C28 C27 H27A 108.2 . . ?
C27 C28 H28A 109.5 . . ?
C27 C28 H28B 109.5 . . ?
H28A C28 H28B 109.5 . . ?
C27 C28 H28C 109.5 . . ?
H28A C28 H28C 109.5 . . ?
H28B C28 H28C 109.5 . . ?
C27 C29 H29A 109.5 . . ?
C27 C29 H29B 109.5 . . ?
H29A C29 H29B 109.5 . . ?
C27 C29 H29C 109.5 . . ?
H29A C29 H29C 109.5 . . ?
H29B C29 H29C 109.5 . . ?
C33 C30 C31 117.0(6) . . ?
C33 C30 Au1 111.5(6) . . ?
C31 C30 Au1 99.5(5) . . ?
C33 C30 H30A 109.5 . . ?
C31 C30 H30A 109.5 . . ?
Au1 C30 H30A 109.5 . . ?
O31 C31 O32 121.5(8) . . ?
O31 C31 C30 127.9(7) . . ?
O32 C31 C30 110.5(6) . . ?
C31 O32 C32 115.2(7) . . ?
O32 C32 H32A 109.5 . . ?
O32 C32 H32B 109.5 . . ?
H32A C32 H32B 109.5 . . ?
O32 C32 H32C 109.5 . . ?
H32A C32 H32C 109.5 . . ?
H32B C32 H32C 109.5 . . ?
O33 C33 O34 122.0(7) . . ?
O33 C33 C30 128.6(8) . . ?
O34 C33 C30 109.4(6) . . ?
C33 O34 C34 115.7(6) . . ?
O34 C34 H34A 109.5 . . ?
O34 C34 H34B 109.5 . . ?
H34A C34 H34B 109.5 . . ?
O34 C34 H34C 109.5 . . ?
H34A C34 H34C 109.5 . . ?
H34B C34 H34C 109.5 . . ?

loop_
_geom_bond_atom_site_label_1
_geom_bond_atom_site_label_2
_geom_bond_distance
_geom_bond_site_symmetry_2
_geom_bond_publ_flag
Au1 C1 2.014(7) . ?
Au1 C30 2.140(7) . ?
C1 N2 1.327(9) . ?
C1 N5 1.378(9) . ?
N2 C3 1.367(10) . ?
N2 C6 1.436(9) . ?
C3 C4 1.338(11) . ?
C3 H3A 0.9300 . ?
C4 N5 1.417(9) . ?
C4 H4A 0.9300 . ?
N5 C18 1.475(8) . ?
C6 C7 1.390(10) . ?
C6 C11 1.400(9) . ?
C7 C8 1.408(11) . ?
C7 C12 1.509(10) . ?
C8 C9 1.359(10) . ?
C8 H8A 0.9300 . ?
C9 C10 1.376(12) . ?
C9 H9A 0.9300 . ?
C10 C11 1.383(11) . ?
C10 H10A 0.9300 . ?
C11 C15 1.533(11) . ?
C12 C14 1.512(12) . ?
C12 C13 1.544(11) . ?
C12 H12A 0.9800 . ?
C13 H13A 0.9600 . ?
C13 H13B 0.9600 . ?
C13 H13C 0.9600 . ?
C14 H14A 0.9600 . ?
C14 H14B 0.9600 . ?
C14 H14C 0.9600 . ?
C15 C17 1.503(10) . ?
C15 C16 1.544(12) . ?
C15 H15A 0.9800 . ?
C16 H16A 0.9600 . ?
C16 H16B 0.9600 . ?
C16 H16C 0.9600 . ?
C17 H17A 0.9600 . ?
C17 H17B 0.9600 . ?
C17 H17C 0.9600 . ?
C18 C19 1.399(8) . ?
C18 C23 1.415(9) . ?
C19 C20 1.435(11) . ?
C19 C24 1.507(10) . ?
C20 C21 1.402(10) . ?
C20 H20A 0.9300 . ?
C21 C22 1.345(10) . ?
C21 H21A 0.9300 . ?
C22 C23 1.391(11) . ?
C22 H22A 0.9300 . ?
C23 C27 1.502(9) . ?
C24 C25 1.518(9) . ?
C24 C26 1.545(13) . ?
C24 H24A 0.9800 . ?
C25 H25A 0.9600 . ?
C25 H25B 0.9600 . ?
C25 H25C 0.9600 . ?
C26 H26A 0.9600 . ?
C26 H26B 0.9600 . ?
C26 H26C 0.9600 . ?
C27 C29 1.529(11) . ?
C27 C28 1.545(12) . ?
C27 H27A 0.9800 . ?
C28 H28A 0.9600 . ?
C28 H28B 0.9600 . ?
C28 H28C 0.9600 . ?
C29 H29A 0.9600 . ?
C29 H29B 0.9600 . ?
C29 H29C 0.9600 . ?
C30 C33 1.406(10) . ?
C30 C31 1.527(11) . ?
C30 H30A 0.9800 . ?
C31 O31 1.209(9) . ?
C31 O32 1.350(10) . ?
O32 C32 1.447(11) . ?
C32 H32A 0.9600 . ?
C32 H32B 0.9600 . ?
C32 H32C 0.9600 . ?
C33 O33 1.217(9) . ?
C33 O34 1.369(10) . ?
O34 C34 1.434(10) . ?
C34 H34A 0.9600 . ?
C34 H34B 0.9600 . ?
C34 H34C 0.9600 . ?

loop_
_geom_torsion_atom_site_label_1
_geom_torsion_atom_site_label_2
_geom_torsion_atom_site_label_3
_geom_torsion_atom_site_label_4
_geom_torsion
_geom_torsion_site_symmetry_1
_geom_torsion_site_symmetry_2
_geom_torsion_site_symmetry_3
_geom_torsion_site_symmetry_4
_geom_torsion_publ_flag
N5 C1 N2 C3 -1.9(7) . . . . ?
Au1 C1 N2 C3 -173.3(5) . . . . ?
N5 C1 N2 C6 -178.5(5) . . . . ?
Au1 C1 N2 C6 10.1(9) . . . . ?
C1 N2 C3 C4 1.6(8) . . . . ?
C6 N2 C3 C4 178.3(5) . . . . ?
N2 C3 C4 N5 -0.5(7) . . . . ?
N2 C1 N5 C4 1.6(7) . . . . ?
Au1 C1 N5 C4 172.2(5) . . . . ?
N2 C1 N5 C18 171.8(5) . . . . ?
Au1 C1 N5 C18 -17.6(9) . . . . ?
C3 C4 N5 C1 -0.7(7) . . . . ?
C3 C4 N5 C18 -171.3(5) . . . . ?
C1 N2 C6 C7 79.5(8) . . . . ?
C3 N2 C6 C7 -96.7(8) . . . . ?
C1 N2 C6 C11 -96.3(8) . . . . ?
C3 N2 C6 C11 87.5(8) . . . . ?
C11 C6 C7 C8 -8.6(10) . . . . ?
N2 C6 C7 C8 175.8(6) . . . . ?
C11 C6 C7 C12 172.3(7) . . . . ?
N2 C6 C7 C12 -3.3(10) . . . . ?
C6 C7 C8 C9 2.1(11) . . . . ?
C12 C7 C8 C9 -178.8(7) . . . . ?
C7 C8 C9 C10 1.0(12) . . . . ?
C8 C9 C10 C11 2.2(12) . . . . ?
C9 C10 C11 C6 -8.3(11) . . . . ?
C9 C10 C11 C15 175.4(7) . . . . ?
C7 C6 C11 C10 11.8(11) . . . . ?
N2 C6 C11 C10 -172.5(7) . . . . ?
C7 C6 C11 C15 -172.0(7) . . . . ?
N2 C6 C11 C15 3.7(10) . . . . ?
C6 C7 C12 C14 -151.9(7) . . . . ?
C8 C7 C12 C14 29.0(10) . . . . ?
C6 C7 C12 C13 84.0(9) . . . . ?
C8 C7 C12 C13 -95.1(9) . . . . ?
C10 C11 C15 C17 -61.4(9) . . . . ?
C6 C11 C15 C17 122.4(8) . . . . ?
C10 C11 C15 C16 64.1(9) . . . . ?
C6 C11 C15 C16 -112.1(8) . . . . ?
C1 N5 C18 C19 -88.4(8) . . . . ?
C4 N5 C18 C19 80.8(8) . . . . ?
C1 N5 C18 C23 93.5(8) . . . . ?
C4 N5 C18 C23 -97.4(7) . . . . ?
C23 C18 C19 C20 -0.7(12) . . . . ?
N5 C18 C19 C20 -178.6(6) . . . . ?
C23 C18 C19 C24 -177.4(7) . . . . ?
N5 C18 C19 C24 4.6(11) . . . . ?
C18 C19 C20 C21 -0.8(11) . . . . ?
C24 C19 C20 C21 176.1(7) . . . . ?
C19 C20 C21 C22 4.2(12) . . . . ?
C20 C21 C22 C23 -6.5(12) . . . . ?
C21 C22 C23 C18 4.7(11) . . . . ?
C21 C22 C23 C27 -177.3(7) . . . . ?
C19 C18 C23 C22 -1.1(11) . . . . ?
N5 C18 C23 C22 176.8(6) . . . . ?
C19 C18 C23 C27 -179.1(7) . . . . ?
N5 C18 C23 C27 -1.2(11) . . . . ?
C18 C19 C24 C25 -138.9(8) . . . . ?
C20 C19 C24 C25 44.5(11) . . . . ?
C18 C19 C24 C26 96.0(9) . . . . ?
C20 C19 C24 C26 -80.6(9) . . . . ?
C22 C23 C27 C29 79.1(10) . . . . ?
C18 C23 C27 C29 -103.1(9) . . . . ?
C22 C23 C27 C28 -43.5(11) . . . . ?
C18 C23 C27 C28 134.3(8) . . . . ?
C33 C30 C31 O31 -19.3(13) . . . . ?
Au1 C30 C31 O31 100.9(9) . . . . ?
C33 C30 C31 O32 156.4(7) . . . . ?
Au1 C30 C31 O32 -83.5(6) . . . . ?
O31 C31 O32 C32 -12.3(12) . . . . ?
C30 C31 O32 C32 171.7(7) . . . . ?
C31 C30 C33 O33 37.9(13) . . . . ?
Au1 C30 C33 O33 -75.7(10) . . . . ?
C31 C30 C33 O34 -142.9(7) . . . . ?
Au1 C30 C33 O34 103.5(7) . . . . ?
O33 C33 O34 C34 0.5(12) . . . . ?
C30 C33 O34 C34 -178.8(7) . . . . ?

loop_
_cod_related_entry_id
_cod_related_entry_database
_cod_related_entry_code
1 ChemSpider 30653196
